data_4512732
loop_
_publ_author_name
'Servati-Gargari, Masoumeh'
'Mahmoudi, Ghodrat'
'Batten, Stuart R.'
'Stilinovi\'c, Vladimir'
'Butler, Derek'
'Beauvais, Laurance'
'Kassel, William Scott'
'Dougherty, William G.'
'VanDerveer, Donald'

_publ_section_title
;
 Control of Interpenetration in Two-Dimensional Metal--Organic Frameworks
 by Modification of Hydrogen Bonding Capability of the Organic Bridging
 Subunits
;
_journal_issue 3
_journal_name_full 'Crystal Growth &amp; Design'
_journal_page_first 1336
_journal_paper_doi 10.1021/cg501741r
_journal_volume 15
_journal_year 2015
_chemical_formula_sum 'C17 H19 Mn N6 O3 S2'
_chemical_formula_weight 474.44
_chemical_name_systematic
; 
 ? 
;
_space_group_IT_number 2
_symmetry_cell_setting triclinic
_symmetry_space_group_name_Hall '-P 1'
_symmetry_space_group_name_H-M 'P -1'
_atom_sites_solution_hydrogens geom
_atom_sites_solution_primary direct
_atom_sites_solution_secondary difmap
_audit_creation_method SHELXL-97
_cell_angle_alpha 100.639(9)
_cell_angle_beta 95.290(9)
_cell_angle_gamma 92.487(10)
_cell_formula_units_Z 2
_cell_length_a 7.4226(14)
_cell_length_b 10.1016(19)
_cell_length_c 14.561(3)
_cell_measurement_reflns_used 9972
_cell_measurement_temperature 150(2)
_cell_measurement_theta_max 34.18
_cell_measurement_theta_min 2.72
_cell_volume 1066.4(4)
_computing_structure_refinement 'SHELXL-97 (Sheldrick, 2008)'
_computing_structure_solution 'SHELXS-97 (Sheldrick, 2008)'
_diffrn_ambient_temperature 150(2)
_diffrn_measured_fraction_theta_full 0.997
_diffrn_measured_fraction_theta_max 0.997
_diffrn_radiation_monochromator graphite
_diffrn_radiation_source 'fine-focus sealed tube'
_diffrn_radiation_type MoK\a
_diffrn_radiation_wavelength 0.71073
_diffrn_reflns_av_R_equivalents 0.0500
_diffrn_reflns_av_sigmaI/netI 0.0338
_diffrn_reflns_limit_h_max 8
_diffrn_reflns_limit_h_min -8
_diffrn_reflns_limit_k_max 11
_diffrn_reflns_limit_k_min -11
_diffrn_reflns_limit_l_max 17
_diffrn_reflns_limit_l_min -17
_diffrn_reflns_number 18969
_diffrn_reflns_theta_full 24.71
_diffrn_reflns_theta_max 24.71
_diffrn_reflns_theta_min 2.27
_exptl_absorpt_coefficient_mu 0.845
_exptl_absorpt_correction_T_max 0.9332
_exptl_absorpt_correction_T_min 0.9113
_exptl_absorpt_correction_type multi-scan
_exptl_absorpt_process_details SADABS
_exptl_crystal_colour colorless
_exptl_crystal_density_diffrn 1.478
_exptl_crystal_density_method 'not measured'
_exptl_crystal_description 'irregular plates'
_exptl_crystal_F_000 488
_exptl_crystal_size_max 0.11
_exptl_crystal_size_mid 0.09
_exptl_crystal_size_min 0.08
_refine_diff_density_max 0.831
_refine_diff_density_min -0.842
_refine_diff_density_rms 0.077
_refine_ls_extinction_method none
_refine_ls_goodness_of_fit_ref 1.018
_refine_ls_hydrogen_treatment constr
_refine_ls_matrix_type full
_refine_ls_number_parameters 267
_refine_ls_number_reflns 3621
_refine_ls_number_restraints 0
_refine_ls_restrained_S_all 1.018
_refine_ls_R_factor_all 0.0487
_refine_ls_R_factor_gt 0.0407
_refine_ls_shift/su_max 0.003
_refine_ls_shift/su_mean 0.000
_refine_ls_structure_factor_coef Fsqd
_refine_ls_weighting_details 'calc w=1/[\s^2^(Fo^2^)+(0.0649P)^2^+1.0499P] where P=(Fo^2^+2Fc^2^)/3'
_refine_ls_weighting_scheme calc
_refine_ls_wR_factor_gt 0.1067
_refine_ls_wR_factor_ref 0.1127
_reflns_number_gt 3133
_reflns_number_total 3621
_reflns_threshold_expression >2sigma(I)
_cod_data_source_file cg501741r_si_002.cif
_cod_data_source_block 4
_cod_depositor_comments 'Adding full bibliography for 4512729--4512734.cif.'
_cod_database_code 4512732

loop_
_symmetry_equiv_pos_as_xyz
'x, y, z'
'-x, -y, -z'

loop_
_atom_site_label
_atom_site_type_symbol
_atom_site_fract_x
_atom_site_fract_y
_atom_site_fract_z
_atom_site_U_iso_or_equiv
_atom_site_adp_type
_atom_site_occupancy
_atom_site_symmetry_multiplicity
_atom_site_calc_flag
_atom_site_refinement_flags
C10 C 0.8406(4) 0.2699(3) 1.00747(18) 0.0260(6) Uani 1 1 d .
H10 H 0.8874 0.1855 1.0135 0.031 Uiso 1 1 calc R
C11 C 0.8002(3) 0.4886(3) 1.07197(18) 0.0209(6) Uani 1 1 d .
H11 H 0.8185 0.5615 1.1241 0.025 Uiso 1 1 calc R
N4 N 0.8570(3) 0.3684(2) 1.08309(15) 0.0222(5) Uani 1 1 d .
Mn1 Mn -0.04323(5) 0.32179(4) 0.22778(2) 0.01889(15) Uani 1 1 d .
S2 S -0.33076(17) -0.12796(9) 0.09701(6) 0.0604(3) Uani 1 1 d .
S1 S 0.11105(12) 0.80862(8) 0.33270(7) 0.0479(3) Uani 1 1 d .
O3 O -0.2911(2) 0.36810(19) 0.29875(13) 0.0248(4) Uani 1 1 d .
H23 H -0.3642 0.4201 0.2789 0.037 Uiso 1 1 calc R
O1 O 0.5588(2) 0.54400(18) 0.81096(12) 0.0228(4) Uani 1 1 d .
O2 O 0.1989(3) 0.24624(19) 0.16414(14) 0.0296(5) Uani 1 1 d .
H22 H 0.2834 0.3056 0.1678 0.044 Uiso 1 1 calc R
N1 N 0.0871(3) 0.2865(2) 0.36797(15) 0.0219(5) Uani 1 1 d .
N5 N 0.0459(3) 0.5328(2) 0.26564(15) 0.0252(5) Uani 1 1 d .
N3 N 0.5088(3) 0.3180(2) 0.76753(14) 0.0213(5) Uani 1 1 d .
N2 N 0.4175(3) 0.3315(2) 0.68338(15) 0.0211(5) Uani 1 1 d .
N6 N -0.1572(3) 0.1167(2) 0.18694(17) 0.0301(6) Uani 1 1 d .
C4 C 0.2346(5) 0.3713(3) 0.5213(2) 0.0367(8) Uani 1 1 d .
H4 H 0.2749 0.4477 0.5684 0.044 Uiso 1 1 calc R
C15 C 0.0725(4) 0.6478(3) 0.29399(18) 0.0238(6) Uani 1 1 d .
C1 C 0.1124(4) 0.1631(3) 0.38390(19) 0.0291(7) Uani 1 1 d .
H1 H 0.0679 0.0885 0.3362 0.035 Uiso 1 1 calc R
C13 C 0.3802(4) 0.0819(3) 0.64291(19) 0.0275(6) Uani 1 1 d .
H13A H 0.4916 0.0796 0.6842 0.041 Uiso 1 1 calc R
H13B H 0.3870 0.0211 0.5827 0.041 Uiso 1 1 calc R
H13C H 0.2759 0.0529 0.6725 0.041 Uiso 1 1 calc R
C3 C 0.2636(3) 0.2433(3) 0.53709(17) 0.0200(6) Uani 1 1 d .
C16 C -0.3819(4) 0.2849(3) 0.3509(2) 0.0369(7) Uani 1 1 d .
H16A H -0.4179 0.1970 0.3108 0.055 Uiso 1 1 calc R
H16B H -0.4900 0.3280 0.3727 0.055 Uiso 1 1 calc R
H16C H -0.3005 0.2724 0.4051 0.055 Uiso 1 1 calc R
C2 C 0.1995(4) 0.1374(3) 0.4659(2) 0.0299(7) Uani 1 1 d .
H2 H 0.2154 0.0470 0.4733 0.036 Uiso 1 1 calc R
C14 C 0.2697(5) 0.1163(3) 0.1483(2) 0.0376(7) Uani 1 1 d .
H14A H 0.2986 0.0882 0.2086 0.056 Uiso 1 1 calc R
H14B H 0.3799 0.1199 0.1164 0.056 Uiso 1 1 calc R
H14C H 0.1793 0.0514 0.1090 0.056 Uiso 1 1 calc R
C5 C 0.1474(5) 0.3883(3) 0.4372(2) 0.0353(7) Uani 1 1 d .
H5 H 0.1291 0.4777 0.4281 0.042 Uiso 1 1 calc R
C7 C 0.5821(3) 0.4298(3) 0.82547(17) 0.0189(5) Uani 1 1 d .
C8 C 0.6894(3) 0.4067(3) 0.91235(17) 0.0184(5) Uani 1 1 d .
C6 C 0.3591(3) 0.2224(3) 0.62668(17) 0.0208(6) Uani 1 1 d .
C12 C 0.7166(3) 0.5118(3) 0.98880(18) 0.0210(6) Uani 1 1 d .
H12 H 0.6780 0.5989 0.9839 0.025 Uiso 1 1 calc R
C9 C 0.7593(4) 0.2839(3) 0.92091(18) 0.0244(6) Uani 1 1 d .
H9 H 0.7514 0.2114 0.8686 0.029 Uiso 1 1 calc R
C17 C -0.2272(4) 0.0143(3) 0.14960(19) 0.0271(6) Uani 1 1 d .

loop_
_atom_site_aniso_label
_atom_site_aniso_U_11
_atom_site_aniso_U_22
_atom_site_aniso_U_33
_atom_site_aniso_U_23
_atom_site_aniso_U_13
_atom_site_aniso_U_12
C10 0.0353(15) 0.0244(15) 0.0167(13) 0.0032(11) -0.0064(11) 0.0054(12)
C11 0.0242(13) 0.0238(14) 0.0124(12) -0.0001(11) -0.0018(10) -0.0006(11)
N4 0.0279(12) 0.0233(12) 0.0135(11) 0.0017(9) -0.0034(9) -0.0007(10)
Mn1 0.0261(2) 0.0180(2) 0.0106(2) 0.00198(16) -0.00552(16) -0.00201(16)
S2 0.1109(9) 0.0367(5) 0.0255(4) -0.0075(4) 0.0114(5) -0.0385(5)
S1 0.0493(5) 0.0239(4) 0.0650(6) -0.0121(4) 0.0234(5) -0.0073(4)
O3 0.0261(10) 0.0260(10) 0.0241(10) 0.0106(8) -0.0006(8) 0.0049(8)
O1 0.0276(10) 0.0215(10) 0.0178(9) 0.0039(8) -0.0060(8) 0.0011(8)
O2 0.0315(11) 0.0237(10) 0.0320(11) 0.0021(9) 0.0038(9) -0.0005(8)
N1 0.0284(12) 0.0225(12) 0.0126(11) 0.0004(9) -0.0038(9) 0.0023(10)
N5 0.0355(13) 0.0216(13) 0.0163(11) 0.0026(10) -0.0048(10) -0.0037(10)
N3 0.0275(11) 0.0235(12) 0.0104(10) 0.0020(9) -0.0081(9) 0.0004(10)
N2 0.0257(11) 0.0255(12) 0.0112(10) 0.0051(9) -0.0054(9) 0.0013(10)
N6 0.0380(14) 0.0237(14) 0.0257(13) 0.0029(11) -0.0035(11) -0.0075(11)
C4 0.064(2) 0.0228(15) 0.0166(14) -0.0026(12) -0.0163(14) 0.0028(15)
C15 0.0244(13) 0.0305(17) 0.0159(13) 0.0032(12) 0.0014(11) -0.0008(12)
C1 0.0432(17) 0.0220(15) 0.0168(14) -0.0009(11) -0.0136(12) -0.0031(13)
C13 0.0409(16) 0.0240(15) 0.0153(13) 0.0036(11) -0.0082(12) 0.0014(12)
C3 0.0240(13) 0.0247(14) 0.0101(12) 0.0018(10) -0.0024(10) 0.0023(11)
C16 0.0370(17) 0.0389(18) 0.0395(18) 0.0183(15) 0.0074(14) 0.0003(14)
C2 0.0453(17) 0.0205(14) 0.0217(15) 0.0048(12) -0.0094(13) 0.0006(13)
C14 0.0471(19) 0.0323(17) 0.0329(17) 0.0034(14) 0.0042(14) 0.0091(15)
C5 0.062(2) 0.0227(15) 0.0174(14) 0.0018(12) -0.0137(14) 0.0085(15)
C7 0.0190(12) 0.0239(14) 0.0127(12) 0.0024(11) -0.0005(10) 0.0004(11)
C8 0.0184(12) 0.0239(14) 0.0125(12) 0.0048(10) -0.0020(10) -0.0011(11)
C6 0.0248(13) 0.0238(14) 0.0126(12) 0.0020(11) -0.0018(10) 0.0016(11)
C12 0.0244(13) 0.0209(14) 0.0167(13) 0.0029(11) -0.0010(11) -0.0008(11)
C9 0.0334(15) 0.0235(14) 0.0133(13) -0.0009(11) -0.0044(11) 0.0017(12)
C17 0.0396(16) 0.0285(17) 0.0133(13) 0.0057(12) 0.0029(12) -0.0021(14)

loop_
_atom_type_symbol
_atom_type_description
_atom_type_scat_dispersion_real
_atom_type_scat_dispersion_imag
_atom_type_scat_source
C C 0.0033 0.0016 'International Tables Vol C Tables 4.2.6.8 and 6.1.1.4'
H H 0.0000 0.0000 'International Tables Vol C Tables 4.2.6.8 and 6.1.1.4'
Mn Mn 0.3368 0.7283 'International Tables Vol C Tables 4.2.6.8 and 6.1.1.4'
N N 0.0061 0.0033 'International Tables Vol C Tables 4.2.6.8 and 6.1.1.4'
O O 0.0106 0.0060 'International Tables Vol C Tables 4.2.6.8 and 6.1.1.4'
S S 0.1246 0.1234 'International Tables Vol C Tables 4.2.6.8 and 6.1.1.4'

loop_
_geom_angle_atom_site_label_1
_geom_angle_atom_site_label_2
_geom_angle_atom_site_label_3
_geom_angle
_geom_angle_site_symmetry_3
N4 C10 C9 123.5(3) .
N4 C10 H10 118.2 .
C9 C10 H10 118.2 .
N4 C11 C12 123.1(2) .
N4 C11 H11 118.4 .
C12 C11 H11 118.4 .
C10 N4 C11 117.3(2) .
C10 N4 Mn1 119.68(17) 1_656
C11 N4 Mn1 122.75(17) 1_656
N5 Mn1 N6 174.69(9) .
N5 Mn1 N1 90.18(8) .
N6 Mn1 N1 93.10(9) .
N5 Mn1 N4 85.93(8) 1_454
N6 Mn1 N4 91.20(9) 1_454
N1 Mn1 N4 173.33(8) 1_454
C16 O3 H23 109.5 .
C14 O2 H22 109.5 .
C1 N1 C5 116.5(2) .
C1 N1 Mn1 121.67(18) .
C5 N1 Mn1 121.78(18) .
C15 N5 Mn1 169.9(2) .
C7 N3 N2 118.1(2) .
C6 N2 N3 116.8(2) .
C17 N6 Mn1 167.3(2) .
C5 C4 C3 119.9(3) .
C5 C4 H4 120.1 .
C3 C4 H4 120.1 .
N5 C15 S1 179.4(3) .
N1 C1 C2 123.5(3) .
N1 C1 H1 118.2 .
C2 C1 H1 118.2 .
C6 C13 H13A 109.5 .
C6 C13 H13B 109.5 .
H13A C13 H13B 109.5 .
C6 C13 H13C 109.5 .
H13A C13 H13C 109.5 .
H13B C13 H13C 109.5 .
C4 C3 C2 116.7(2) .
C4 C3 C6 120.9(2) .
C2 C3 C6 122.4(2) .
O3 C16 H16A 109.5 .
O3 C16 H16B 109.5 .
H16A C16 H16B 109.5 .
O3 C16 H16C 109.5 .
H16A C16 H16C 109.5 .
H16B C16 H16C 109.5 .
C1 C2 C3 119.8(3) .
C1 C2 H2 120.1 .
C3 C2 H2 120.1 .
O2 C14 H14A 109.5 .
O2 C14 H14B 109.5 .
H14A C14 H14B 109.5 .
O2 C14 H14C 109.5 .
H14A C14 H14C 109.5 .
H14B C14 H14C 109.5 .
N1 C5 C4 123.6(3) .
N1 C5 H5 118.2 .
C4 C5 H5 118.2 .
O1 C7 N3 123.2(2) .
O1 C7 C8 121.6(2) .
N3 C7 C8 115.2(2) .
C12 C8 C9 118.4(2) .
C12 C8 C7 118.4(2) .
C9 C8 C7 123.2(2) .
N2 C6 C3 114.3(2) .
N2 C6 C13 126.4(2) .
C3 C6 C13 119.3(2) .
C11 C12 C8 119.1(2) .
C11 C12 H12 120.5 .
C8 C12 H12 120.5 .
C10 C9 C8 118.3(3) .
C10 C9 H9 120.9 .
C8 C9 H9 120.9 .
N6 C17 S2 178.5(3) .

loop_
_geom_bond_atom_site_label_1
_geom_bond_atom_site_label_2
_geom_bond_distance
_geom_bond_site_symmetry_2
C10 N4 1.333(4) .
C10 C9 1.381(4) .
C10 H10 0.9500 .
C11 N4 1.336(3) .
C11 C12 1.373(4) .
C11 H11 0.9500 .
N4 Mn1 2.306(2) 1_656
Mn1 N5 2.159(2) .
Mn1 N6 2.160(2) .
Mn1 N1 2.273(2) .
Mn1 N4 2.306(2) 1_454
S2 C17 1.622(3) .
S1 C15 1.622(3) .
O3 C16 1.420(3) .
O3 H23 0.8400 .
O1 C7 1.227(3) .
O2 C14 1.422(4) .
O2 H22 0.8400 .
N1 C1 1.327(4) .
N1 C5 1.330(4) .
N5 C15 1.161(4) .
N3 C7 1.339(3) .
N3 N2 1.377(3) .
N2 C6 1.281(3) .
N6 C17 1.152(4) .
C4 C5 1.374(4) .
C4 C3 1.377(4) .
C4 H4 0.9500 .
C1 C2 1.377(4) .
C1 H1 0.9500 .
C13 C6 1.493(4) .
C13 H13A 0.9800 .
C13 H13B 0.9800 .
C13 H13C 0.9800 .
C3 C2 1.379(4) .
C3 C6 1.481(3) .
C16 H16A 0.9800 .
C16 H16B 0.9800 .
C16 H16C 0.9800 .
C2 H2 0.9500 .
C14 H14A 0.9800 .
C14 H14B 0.9800 .
C14 H14C 0.9800 .
C5 H5 0.9500 .
C7 C8 1.493(3) .
C8 C12 1.383(4) .
C8 C9 1.387(4) .
C12 H12 0.9500 .
C9 H9 0.9500 .

loop_
_geom_torsion_atom_site_label_1
_geom_torsion_atom_site_label_2
_geom_torsion_atom_site_label_3
_geom_torsion_atom_site_label_4
_geom_torsion
_geom_torsion_site_symmetry_1
_geom_torsion_site_symmetry_4
C9 C10 N4 C11 -3.9(4) . .
C9 C10 N4 Mn1 170.9(2) . 1_656
C12 C11 N4 C10 4.2(4) . .
C12 C11 N4 Mn1 -170.35(19) . 1_656
N5 Mn1 N1 C1 -166.4(2) . .
N6 Mn1 N1 C1 17.8(2) . .
N5 Mn1 N1 C5 11.4(2) . .
N6 Mn1 N1 C5 -164.4(2) . .
N1 Mn1 N5 C15 -78.0(12) . .
N4 Mn1 N5 C15 107.4(12) 1_454 .
C7 N3 N2 C6 175.5(2) . .
N1 Mn1 N6 C17 -173.6(11) . .
N4 Mn1 N6 C17 1.3(11) 1_454 .
C5 N1 C1 C2 -1.5(4) . .
Mn1 N1 C1 C2 176.4(2) . .
C5 C4 C3 C2 -0.7(5) . .
C5 C4 C3 C6 179.3(3) . .
N1 C1 C2 C3 0.8(5) . .
C4 C3 C2 C1 0.3(4) . .
C6 C3 C2 C1 -179.7(3) . .
C1 N1 C5 C4 1.1(5) . .
Mn1 N1 C5 C4 -176.8(3) . .
C3 C4 C5 N1 0.0(5) . .
N2 N3 C7 O1 6.5(4) . .
N2 N3 C7 C8 -176.1(2) . .
O1 C7 C8 C12 19.2(4) . .
N3 C7 C8 C12 -158.3(2) . .
O1 C7 C8 C9 -162.5(3) . .
N3 C7 C8 C9 20.0(4) . .
N3 N2 C6 C3 -179.5(2) . .
N3 N2 C6 C13 0.0(4) . .
C4 C3 C6 N2 -3.3(4) . .
C2 C3 C6 N2 176.7(3) . .
C4 C3 C6 C13 177.2(3) . .
C2 C3 C6 C13 -2.8(4) . .
N4 C11 C12 C8 -0.1(4) . .
C9 C8 C12 C11 -4.5(4) . .
C7 C8 C12 C11 174.0(2) . .
N4 C10 C9 C8 -0.6(4) . .
C12 C8 C9 C10 4.8(4) . .
C7 C8 C9 C10 -173.6(2) . .
